data_7135032
loop_
_publ_author_name
'Wieneke, Jan'
'Cirigliano, Francesco'
'Schorpp, Marcel'

_publ_section_title
;
 A diazadiphospholenium cation featuring a reactive P&#xe006;P bond:
 synthesis and reversible main-group bond activation.
;
_journal_issue 90
_journal_name_full 'Chemical communications (Cambridge, England)'
_journal_page_first 17601
_journal_page_last 17604
_journal_paper_doi 10.1039/d5cc04820f
_journal_volume 61
_journal_year 2025
_chemical_formula_moiety 'C F3 O3 S, C32 H41 N2 P2'
_chemical_formula_sum 'C33 H41 F3 N2 O3 P2 S'
_chemical_formula_weight 664.714
_space_group_crystal_system monoclinic
_space_group_IT_number 14
_space_group_name_Hall '-P 2ybc'
_space_group_name_H-M_alt 'P 1 21/c 1'
_symmetry_Int_Tables_number 14
_atom_sites_solution_primary dual
_audit_creation_date 2025-07-11
_audit_creation_method
;
Olex2 1.5
(compiled 2025.05.31 svn.r86d253d1 for OlexSys, GUI svn.r7254)
;
_audit_update_record
;
2025-08-13 deposited with the CCDC.	2025-09-29 downloaded from the CCDC.
;
_cell_angle_alpha 90
_cell_angle_beta 97.664(1)
_cell_angle_gamma 90
_cell_formula_units_Z 4
_cell_length_a 12.1104(2)
_cell_length_b 13.7238(2)
_cell_length_c 20.3093(3)
_cell_measurement_reflns_used 10807
_cell_measurement_temperature 123.00(10)
_cell_measurement_theta_max 74.8230
_cell_measurement_theta_min 3.6650
_cell_volume 3345.27(9)
_computing_cell_refinement 'CrysAlisPro 1.171.43.143a (Rigaku OD, 2024)'
_computing_data_collection 'CrysAlisPro system (CCD 43.144a 64-bit (release 23-01-2025))'
_computing_data_reduction 'CrysAlisPro 1.171.43.143a (Rigaku OD, 2024)'
_computing_molecular_graphics 'Olex2 1.5 (Dolomanov et al., 2009)'
_computing_publication_material 'Olex2 1.5 (Dolomanov et al., 2009)'
_computing_structure_refinement 'olex2.refine 1.5 (Bourhis et al., 2015)'
_computing_structure_solution 'SHELXT 2018/2 (Sheldrick, 2018)'
_diffrn_ambient_environment N~2~
_diffrn_ambient_temperature 123.00(10)
_diffrn_detector 'Hybrid Pixel Array Detector'
_diffrn_detector_area_resol_mean 10.0000
_diffrn_detector_type 'HyPix-Arc 150'
_diffrn_measured_fraction_theta_full 0.9992
_diffrn_measured_fraction_theta_max 0.9828
_diffrn_measurement_details
;
List of Runs (angles in degrees, time in seconds):

  # Type    Start    End  Width  t~exp~   \w     \q     \k     \f   Frames
#--------------------------------------------------------------------------
  1  \w    -68.00 -43.00   0.50    0.63    --  -78.25  61.00  62.04   50
  2  \w    -74.00 -42.00   0.50    0.63    --  -63.77 -15.00 -60.00   64
  3  \w   -108.00 -79.00   0.50    0.63    --  -78.25 -85.00 -60.31   58
  4  \w   -104.00 -77.00   0.50    0.63    --  -63.77 -15.00 -60.00   54
  5  \w   -101.00 -70.00   0.50    0.63    --  -63.77   0.00-150.00   62
  6  \w    -60.00 -34.00   0.50    0.63    --  -63.77   0.00-150.00   52
  7  \w    -80.00 -44.00   0.50    0.63    --  -78.25  95.00-179.31   72
  8  \w    -86.00 -42.00   0.50    0.63    --  -78.25  97.00-156.34   88
  9  \w    -94.00 -46.00   0.50    0.63    --  -78.25 119.00-128.77   96
 10  \w    -83.00 -47.00   0.50    0.63    --  -78.25  97.00-124.44   72
 11  \w    -92.00 -46.00   0.50    0.63    --  -78.25 117.00 120.72   92
 12  \w     49.00 112.00   0.50    0.63    --   79.75  -3.00 -28.02  126
 13  \w     28.00  70.00   0.50    0.63    --   62.91 -95.00 150.00   84
 14  \w     29.00  63.00   0.50    0.63    --   62.91 -95.00  60.00   68
 15  \w     25.00  71.00   0.50    0.63    --   62.91 -95.00 -30.00   92
 16  \w     26.00  88.00   0.50    0.63    --   62.91-125.00 -90.00  124
 17  \w     46.00 121.00   0.50    0.63    --   79.75   8.00-138.00  150
 18  \w     64.00 126.00   0.50    0.63    --   79.75  22.00-116.70  124
 19  \w     65.00 124.00   0.50    0.63    --   79.75  21.00 -68.87  118
 20  \w     66.00 126.00   0.50    0.63    --   79.75  23.00 -28.57  120
 21  \w     77.00 114.00   0.50    0.63    --   79.75  20.00  71.85   74
 22  \w     64.00 115.00   0.50    0.63    --   79.75  22.00 146.24  102
;
_diffrn_measurement_device 'four-circle diffractometer'
_diffrn_measurement_device_type 'XtaLAB Synergy R, DW system, HyPix-Arc 150'
_diffrn_measurement_method '\w scans'
_diffrn_orient_matrix_type 'CrysAlisPro convention (1999,Acta A55,543-557)'
_diffrn_orient_matrix_UB_11 -0.0924721000
_diffrn_orient_matrix_UB_12 0.0707257000
_diffrn_orient_matrix_UB_13 0.0146980000
_diffrn_orient_matrix_UB_21 0.0889611000
_diffrn_orient_matrix_UB_22 0.0710235000
_diffrn_orient_matrix_UB_23 0.0331942000
_diffrn_orient_matrix_UB_31 0.0041929000
_diffrn_orient_matrix_UB_32 0.0504685000
_diffrn_orient_matrix_UB_33 -0.0673897000
_diffrn_radiation_monochromator mirror
_diffrn_radiation_probe x-ray
_diffrn_radiation_type 'Cu K\a'
_diffrn_radiation_wavelength 1.54184
_diffrn_reflns_av_R_equivalents 0.0458
_diffrn_reflns_av_unetI/netI 0.0406
_diffrn_reflns_Laue_measured_fraction_full 0.9992
_diffrn_reflns_Laue_measured_fraction_max 0.9828
_diffrn_reflns_limit_h_max 14
_diffrn_reflns_limit_h_min -15
_diffrn_reflns_limit_k_max 17
_diffrn_reflns_limit_k_min -16
_diffrn_reflns_limit_l_max 21
_diffrn_reflns_limit_l_min -25
_diffrn_reflns_number 28361
_diffrn_reflns_point_group_measured_fraction_full 0.9992
_diffrn_reflns_point_group_measured_fraction_max 0.9828
_diffrn_reflns_theta_full 67.6840
_diffrn_reflns_theta_max 75.32
_diffrn_reflns_theta_min 3.68
_diffrn_source 'Rotating-anode X-ray tube'
_diffrn_source_type 'Rigaku (Cu) X-ray Source'
_exptl_absorpt_coefficient_mu 2.211
_exptl_absorpt_correction_T_max 1.000
_exptl_absorpt_correction_T_min 0.912
_exptl_absorpt_correction_type gaussian
_exptl_absorpt_process_details
;
CrysAlisPro 1.171.43.143a (Rigaku Oxford Diffraction, 2024)
Numerical absorption correction based on gaussian integration over
a multifaceted crystal model
Empirical absorption correction using spherical harmonics,
implemented in SCALE3 ABSPACK scaling algorithm.
;
_exptl_crystal_colour colourless
_exptl_crystal_colour_primary colourless
_exptl_crystal_density_diffrn 1.320
_exptl_crystal_description block
_exptl_crystal_F_000 1408.187
_exptl_crystal_recrystallization_method 'layered a solution of JW073 in ortho-difluorobenzene with Diethylether.'
_exptl_crystal_size_max 0.08
_exptl_crystal_size_mid 0.04
_exptl_crystal_size_min 0.04
_refine_diff_density_max 0.3557
_refine_diff_density_min -0.4170
_refine_diff_density_rms 0.0676
_refine_ls_d_res_high 0.7969
_refine_ls_d_res_low 12.0022
_refine_ls_goodness_of_fit_ref 1.0083
_refine_ls_hydrogen_treatment constr
_refine_ls_matrix_type full
_refine_ls_number_constraints 64
_refine_ls_number_parameters 406
_refine_ls_number_reflns 6797
_refine_ls_number_restraints 0
_refine_ls_restrained_S_all 1.0083
_refine_ls_R_factor_all 0.0489
_refine_ls_R_factor_gt 0.0380
_refine_ls_shift/su_max -0.0003
_refine_ls_shift/su_mean 0.0000
_refine_ls_structure_factor_coef Fsqd
_refine_ls_weighting_details 'w=1/[\s^2^(Fo^2^)+(0.0385P)^2^+2.0311P] where P=(Fo^2^+2Fc^2^)/3'
_refine_ls_weighting_scheme calc
_refine_ls_wR_factor_gt 0.0895
_refine_ls_wR_factor_ref 0.0945
_reflns_Friedel_coverage 0.0
_reflns_limit_h_max 15
_reflns_limit_h_min -15
_reflns_limit_k_max 17
_reflns_limit_k_min 0
_reflns_limit_l_max 25
_reflns_limit_l_min 0
_reflns_number_gt 5617
_reflns_number_total 6797
_reflns_threshold_expression I>=2u(I)
_cod_data_source_file d5cc04820f2.cif
_cod_data_source_block JW073_colorless_measurment_autored
_cod_depositor_comments 'Adding full bibliography for 7135028--7135034.cif.'
_cod_database_code 7135032
_chemical_oxdiff_formula 'C H N P O F'
_cell_oxdiff_angle_alpha 89.9789(19)
_cell_oxdiff_angle_beta 97.6680(18)
_cell_oxdiff_angle_gamma 89.9626(16)
_cell_oxdiff_length_a 12.1078(2)
_cell_oxdiff_length_b 13.7279(3)
_cell_oxdiff_length_c 20.3076(5)
_cell_oxdiff_measurement_reflns_used 10807
_cell_oxdiff_volume 3345.25(13)
_olex2_refinement_description
;
1. Fixed Uiso
 At 1.2 times of:
  All C(H) groups
 At 1.5 times of:
  All C(H,H,H) groups
2.a Ternary CH refined with riding coordinates:
 C27(H27), C18(H18), C30(H30), C15(H15)
2.b Aromatic/amide H refined with riding coordinates:
 C3(H3), C7(H7), C25(H25), C11(H11), C23(H23), C4(H4), C24(H24), C6(H6),
 C13(H13), C12(H12)
2.c Idealised Me refined as rotating group:
 C28(H28a,H28b,H28c), C29(H29a,H29b,H29c), C19(H19a,H19b,H19c), C31(H31a,H31b,
 H31c), C32(H32a,H32b,H32c), C8(H8a,H8b,H8c), C16(H16a,H16b,H16c), C20(H20a,
 H20b,H20c), C17(H17a,H17b,H17c)
;
_olex2_submission_special_instructions 'No special instructions were received'
_oxdiff_exptl_absorpt_empirical_details
;
Empirical correction (ABSPACK) includes:
- Absorption correction using spherical harmonics
- Frame scaling
;
_oxdiff_exptl_absorpt_empirical_full_max 2.361
_oxdiff_exptl_absorpt_empirical_full_min 0.546

loop_
_space_group_symop_id
_space_group_symop_operation_xyz
1 x,y,z
2 -x,y+1/2,-z+1/2
3 -x,-y,-z
4 x,-y-1/2,z-1/2

loop_
_atom_site_label
_atom_site_type_symbol
_atom_site_fract_x
_atom_site_fract_y
_atom_site_fract_z
_atom_site_U_iso_or_equiv
_atom_site_adp_type
_atom_site_occupancy
_atom_site_refinement_flags_posn
S1 S 0.26889(4) 0.66278(3) 0.39708(2) 0.02200(11) Uani 1.000000 .
P1 P 0.48229(4) 0.70207(3) 0.27008(2) 0.01820(10) Uani 1.000000 .
P2 P 0.54664(4) 0.74477(3) 0.36451(2) 0.01797(10) Uani 1.000000 .
F1 F 0.11022(11) 0.79432(11) 0.39770(6) 0.0446(3) Uani 1.000000 .
F3 F 0.26526(12) 0.83260(10) 0.45625(7) 0.0476(4) Uani 1.000000 .
O1 O 0.35525(11) 0.63346(10) 0.44886(7) 0.0295(3) Uani 1.000000 .
F2 F 0.15907(11) 0.72469(12) 0.49188(6) 0.0491(4) Uani 1.000000 .
O2 O 0.30850(12) 0.71392(11) 0.34253(7) 0.0323(3) Uani 1.000000 .
N1 N 0.60714(12) 0.72335(10) 0.23882(7) 0.0164(3) Uani 1.000000 .
N2 N 0.67840(12) 0.76738(10) 0.34244(7) 0.0161(3) Uani 1.000000 .
O3 O 0.18304(13) 0.59285(11) 0.37735(8) 0.0390(4) Uani 1.000000 .
C2 C 0.80326(14) 0.77719(13) 0.25454(8) 0.0181(4) Uani 1.000000 .
C22 C 0.66061(14) 0.61526(13) 0.15148(8) 0.0188(4) Uani 1.000000 .
C1 C 0.69632(14) 0.75601(12) 0.27894(8) 0.0161(3) Uani 1.000000 .
C26 C 0.54917(14) 0.76301(13) 0.12158(8) 0.0174(3) Uani 1.000000 .
C21 C 0.60853(14) 0.70110(13) 0.16813(8) 0.0165(3) Uani 1.000000 .
C10 C 0.81544(15) 0.73537(13) 0.44044(8) 0.0194(4) Uani 1.000000 .
C27 C 0.49239(15) 0.85635(13) 0.13949(8) 0.0194(4) Uani 1.000000 .
C14 C 0.78066(15) 0.90419(13) 0.40084(8) 0.0198(4) Uani 1.000000 .
C5 C 1.00140(15) 0.80887(15) 0.20187(9) 0.0247(4) Uani 1.000000 .
C3 C 0.80667(15) 0.84474(14) 0.20372(9) 0.0221(4) Uani 1.000000 .
C7 C 0.89967(15) 0.72767(14) 0.28048(9) 0.0217(4) Uani 1.000000 .
C9 C 0.76318(14) 0.80379(13) 0.39497(8) 0.0175(3) Uani 1.000000 .
C25 C 0.54134(16) 0.73556(13) 0.05492(9) 0.0213(4) Uani 1.000000 .
C11 C 0.88610(16) 0.77246(14) 0.49441(9) 0.0241(4) Uani 1.000000 .
C18 C 0.79628(15) 0.62607(13) 0.43391(9) 0.0220(4) Uani 1.000000 .
C30 C 0.71953(15) 0.54444(13) 0.20179(9) 0.0224(4) Uani 1.000000 .
C23 C 0.65155(16) 0.59264(13) 0.08389(9) 0.0225(4) Uani 1.000000 .
C4 C 0.90587(16) 0.86101(15) 0.17831(9) 0.0259(4) Uani 1.000000 .
C24 C 0.59212(16) 0.65126(14) 0.03665(9) 0.0240(4) Uani 1.000000 .
C28 C 0.53037(16) 0.94508(14) 0.10282(10) 0.0253(4) Uani 1.000000 .
C15 C 0.72308(16) 0.97851(13) 0.35234(9) 0.0237(4) Uani 1.000000 .
C6 C 0.99768(16) 0.74292(15) 0.25364(9) 0.0251(4) Uani 1.000000 .
C13 C 0.85296(15) 0.93619(14) 0.45583(9) 0.0249(4) Uani 1.000000 .
C12 C 0.90389(16) 0.87119(15) 0.50243(9) 0.0265(4) Uani 1.000000 .
C29 C 0.36551(15) 0.84577(15) 0.12474(10) 0.0267(4) Uani 1.000000 .
C19 C 0.72149(18) 0.59098(15) 0.48452(10) 0.0305(4) Uani 1.000000 .
C31 C 0.83527(17) 0.51720(16) 0.18508(10) 0.0310(5) Uani 1.000000 .
C32 C 0.64682(18) 0.45381(15) 0.20513(10) 0.0309(5) Uani 1.000000 .
C8 C 1.10774(17) 0.82250(17) 0.17198(11) 0.0341(5) Uani 1.000000 .
C33 C 0.19661(17) 0.75819(16) 0.43726(10) 0.0305(4) Uani 1.000000 .
C16 C 0.64154(19) 1.03951(16) 0.38652(10) 0.0351(5) Uani 1.000000 .
C20 C 0.90602(18) 0.56911(16) 0.44282(11) 0.0331(5) Uani 1.000000 .
C17 C 0.8073(2) 1.04296(16) 0.32289(11) 0.0382(5) Uani 1.000000 .
H25 H 0.50072(16) 0.77516(13) 0.02177(9) 0.0255(4) Uiso 1.000000 R
H24 H 0.58598(16) 0.63359(14) -0.00892(9) 0.0288(5) Uiso 1.000000 R
H23 H 0.68702(16) 0.53577(13) 0.07023(9) 0.0270(5) Uiso 1.000000 R
H13 H 0.86754(15) 1.00392(14) 0.46140(9) 0.0298(5) Uiso 1.000000 R
H12 H 0.95130(16) 0.89474(15) 0.54010(9) 0.0318(5) Uiso 1.000000 R
H11 H 0.92281(16) 0.72872(14) 0.52637(9) 0.0289(5) Uiso 1.000000 R
H7 H 0.89831(15) 0.68359(14) 0.31643(9) 0.0261(5) Uiso 1.000000 R
H6 H 1.06299(16) 0.70802(15) 0.27075(9) 0.0301(5) Uiso 1.000000 R
H4 H 0.90853(16) 0.90833(15) 0.14442(9) 0.0311(5) Uiso 1.000000 R
H3 H 0.74134(15) 0.87954(14) 0.18650(9) 0.0266(5) Uiso 1.000000 R
H27 H 0.51226(15) 0.86764(13) 0.18828(8) 0.0233(4) Uiso 1.000000 R
H18 H 0.75707(15) 0.61254(13) 0.38832(9) 0.0265(5) Uiso 1.000000 R
H30 H 0.72875(15) 0.57655(13) 0.24638(9) 0.0269(5) Uiso 1.000000 R
H28a H 0.61183(17) 0.9496(6) 0.1106(5) 0.0380(6) Uiso 1.000000 GR
H28b H 0.5057(10) 0.9382(5) 0.05509(12) 0.0380(6) Uiso 1.000000 GR
H28c H 0.4979(9) 1.00424(17) 0.1193(5) 0.0380(6) Uiso 1.000000 GR
H15 H 0.67916(16) 0.94208(13) 0.31501(9) 0.0284(5) Uiso 1.000000 R
H29a H 0.34413(18) 0.8349(10) 0.07705(14) 0.0400(6) Uiso 1.000000 GR
H29b H 0.3414(2) 0.7902(6) 0.1496(5) 0.0400(6) Uiso 1.000000 GR
H29c H 0.32991(16) 0.9054(4) 0.1381(6) 0.0400(6) Uiso 1.000000 GR
H19a H 0.7561(6) 0.6077(9) 0.52949(11) 0.0457(7) Uiso 1.000000 GR
H19b H 0.6485(4) 0.6227(8) 0.4755(5) 0.0457(7) Uiso 1.000000 GR
H19c H 0.7121(10) 0.5202(2) 0.4809(5) 0.0457(7) Uiso 1.000000 GR
H31a H 0.82761(17) 0.4805(9) 0.1433(4) 0.0464(7) Uiso 1.000000 GR
H31b H 0.8784(5) 0.57665(16) 0.1804(7) 0.0464(7) Uiso 1.000000 GR
H31c H 0.8739(5) 0.4770(9) 0.2209(4) 0.0464(7) Uiso 1.000000 GR
H32a H 0.5749(5) 0.4728(2) 0.2183(7) 0.0464(7) Uiso 1.000000 GR
H32b H 0.6348(10) 0.4225(6) 0.1614(2) 0.0464(7) Uiso 1.000000 GR
H32c H 0.6843(6) 0.4081(5) 0.2379(5) 0.0464(7) Uiso 1.000000 GR
H8a H 1.1004(5) 0.7915(10) 0.1281(3) 0.0512(7) Uiso 1.000000 GR
H8b H 1.1223(7) 0.89226(17) 0.1674(7) 0.0512(7) Uiso 1.000000 GR
H8c H 1.1697(3) 0.7926(10) 0.2010(4) 0.0512(7) Uiso 1.000000 GR
H16a H 0.5853(8) 0.9967(2) 0.4018(7) 0.0527(7) Uiso 1.000000 GR
H16b H 0.6822(3) 1.0736(9) 0.4247(5) 0.0527(7) Uiso 1.000000 GR
H16c H 0.6049(10) 1.0873(8) 0.3550(3) 0.0527(7) Uiso 1.000000 GR
H20a H 0.9542(5) 0.5932(7) 0.4112(5) 0.0497(7) Uiso 1.000000 GR
H20b H 0.9435(6) 0.5780(9) 0.4883(3) 0.0497(7) Uiso 1.000000 GR
H20c H 0.8906(2) 0.4997(2) 0.4347(7) 0.0497(7) Uiso 1.000000 GR
H17a H 0.8470(10) 1.0837(8) 0.35799(19) 0.0573(8) Uiso 1.000000 GR
H17b H 0.8608(8) 1.00176(16) 0.3036(7) 0.0573(8) Uiso 1.000000 GR
H17c H 0.7680(2) 1.0847(8) 0.2882(6) 0.0573(8) Uiso 1.000000 GR

loop_
_atom_site_aniso_label
_atom_site_aniso_U_11
_atom_site_aniso_U_22
_atom_site_aniso_U_33
_atom_site_aniso_U_12
_atom_site_aniso_U_13
_atom_site_aniso_U_23
S1 0.0239(2) 0.0209(2) 0.0219(2) -0.00258(17) 0.00580(17) -0.00149(17)
P1 0.0189(2) 0.0210(2) 0.0153(2) -0.00268(17) 0.00464(16) -0.00106(17)
P2 0.0196(2) 0.0204(2) 0.0146(2) -0.00195(17) 0.00481(16) -0.00091(17)
F1 0.0400(7) 0.0571(9) 0.0355(7) 0.0228(6) 0.0008(6) 0.0024(6)
F3 0.0580(9) 0.0318(7) 0.0509(8) 0.0032(6) -0.0001(7) -0.0171(6)
O1 0.0312(7) 0.0264(7) 0.0298(7) 0.0048(6) 0.0001(6) -0.0008(6)
F2 0.0451(8) 0.0772(11) 0.0286(7) 0.0179(7) 0.0182(6) 0.0077(7)
O2 0.0340(8) 0.0375(8) 0.0282(7) 0.0004(6) 0.0146(6) 0.0056(6)
N1 0.0195(7) 0.0177(7) 0.0126(7) -0.0004(6) 0.0046(6) -0.0014(6)
N2 0.0177(7) 0.0164(7) 0.0144(7) 0.0003(6) 0.0024(5) 0.0007(5)
O3 0.0388(8) 0.0331(9) 0.0439(9) -0.0158(7) 0.0011(7) -0.0061(7)
C2 0.0199(8) 0.0198(9) 0.0152(8) -0.0008(7) 0.0042(7) -0.0030(7)
C22 0.0222(8) 0.0170(8) 0.0184(8) -0.0017(7) 0.0069(7) 0.0002(7)
C1 0.0215(8) 0.0134(8) 0.0140(8) 0.0026(7) 0.0041(6) 0.0011(6)
C26 0.0188(8) 0.0154(8) 0.0191(8) -0.0034(7) 0.0062(7) 0.0001(7)
C21 0.0193(8) 0.0186(9) 0.0124(8) -0.0052(7) 0.0043(6) -0.0020(7)
C10 0.0213(9) 0.0203(9) 0.0176(8) 0.0008(7) 0.0061(7) 0.0011(7)
C27 0.0226(9) 0.0198(9) 0.0160(8) 0.0035(7) 0.0033(7) -0.0001(7)
C14 0.0214(8) 0.0204(9) 0.0185(8) -0.0007(7) 0.0060(7) -0.0001(7)
C5 0.0221(9) 0.0290(10) 0.0243(9) -0.0060(8) 0.0085(8) -0.0078(8)
C3 0.0228(9) 0.0227(9) 0.0214(9) -0.0016(7) 0.0047(7) 0.0019(7)
C7 0.0230(9) 0.0236(10) 0.0190(9) 0.0012(7) 0.0042(7) 0.0012(7)
C9 0.0195(8) 0.0199(9) 0.0137(8) -0.0020(7) 0.0046(7) -0.0014(7)
C25 0.0282(9) 0.0201(9) 0.0160(8) -0.0017(7) 0.0048(7) 0.0018(7)
C11 0.0234(9) 0.0280(10) 0.0203(9) 0.0015(8) 0.0009(7) 0.0019(8)
C18 0.0267(9) 0.0201(9) 0.0190(9) 0.0028(7) 0.0018(7) 0.0007(7)
C30 0.0288(10) 0.0186(9) 0.0204(9) 0.0024(7) 0.0050(7) 0.0016(7)
C23 0.0310(10) 0.0174(9) 0.0209(9) 0.0009(7) 0.0102(8) -0.0027(7)
C4 0.0285(10) 0.0275(10) 0.0230(9) -0.0053(8) 0.0079(8) 0.0019(8)
C24 0.0346(10) 0.0231(10) 0.0156(8) -0.0021(8) 0.0078(8) -0.0011(7)
C28 0.0289(10) 0.0193(9) 0.0289(10) 0.0032(8) 0.0082(8) 0.0017(8)
C15 0.0310(10) 0.0182(9) 0.0218(9) -0.0014(8) 0.0030(8) 0.0010(7)
C6 0.0195(9) 0.0315(10) 0.0243(9) 0.0023(8) 0.0028(7) -0.0035(8)
C13 0.0253(9) 0.0232(10) 0.0264(10) -0.0062(8) 0.0048(8) -0.0040(8)
C12 0.0229(9) 0.0326(11) 0.0229(9) -0.0050(8) -0.0010(7) -0.0039(8)
C29 0.0222(9) 0.0312(11) 0.0275(10) 0.0036(8) 0.0067(8) 0.0028(8)
C19 0.0394(12) 0.0255(11) 0.0275(10) -0.0037(9) 0.0082(9) 0.0046(8)
C31 0.0298(10) 0.0306(11) 0.0325(11) 0.0090(9) 0.0045(9) 0.0010(9)
C32 0.0404(12) 0.0220(10) 0.0303(11) -0.0020(9) 0.0042(9) 0.0071(8)
C8 0.0254(10) 0.0440(13) 0.0356(11) -0.0068(9) 0.0137(9) -0.0055(10)
C33 0.0312(11) 0.0370(12) 0.0234(10) 0.0057(9) 0.0043(8) 0.0004(9)
C16 0.0436(12) 0.0302(11) 0.0308(11) 0.0142(10) 0.0020(9) 0.0012(9)
C20 0.0354(11) 0.0258(11) 0.0377(12) 0.0093(9) 0.0030(9) 0.0035(9)
C17 0.0488(13) 0.0295(12) 0.0366(12) -0.0099(10) 0.0066(10) 0.0093(9)

loop_
_atom_type_symbol
_atom_type_scat_dispersion_real
_atom_type_scat_dispersion_imag
_atom_type_scat_Cromer_Mann_a1
_atom_type_scat_Cromer_Mann_a2
_atom_type_scat_Cromer_Mann_a3
_atom_type_scat_Cromer_Mann_a4
_atom_type_scat_Cromer_Mann_b1
_atom_type_scat_Cromer_Mann_b2
_atom_type_scat_Cromer_Mann_b3
_atom_type_scat_Cromer_Mann_b4
_atom_type_scat_Cromer_Mann_c
_atom_type_scat_source
_atom_type_scat_dispersion_source
C 0.01788 0.00908 2.31000 1.02000 1.58860 0.86500 20.84390 10.20750 0.56870 51.65120 0.21560 'International Tables Volume C Table 6.1.1.4 (pp. 500-502)' 'Brennan, Cowan, Rev. Sci. Instrum., 1992, 63, 850'
F 0.07327 0.05351 3.53920 2.64120 1.51700 1.02430 10.28250 4.29440 0.26150 26.14760 0.27760 'International Tables Volume C Table 6.1.1.4 (pp. 500-502)' 'Brennan, Cowan, Rev. Sci. Instrum., 1992, 63, 850'
H 0.00000 0.00000 0.49300 0.32291 0.14019 0.04081 10.51090 26.12570 3.14236 57.79970 0.00304 'International Tables Volume C Table 6.1.1.4 (pp. 500-502)' 'Brennan, Cowan, Rev. Sci. Instrum., 1992, 63, 850'
N 0.03110 0.01806 12.21260 3.13220 2.01250 1.16630 0.00570 9.89330 28.99750 0.58260 -11.52900 'International Tables Volume C Table 6.1.1.4 (pp. 500-502)' 'Brennan, Cowan, Rev. Sci. Instrum., 1992, 63, 850'
O 0.04960 0.03234 3.04850 2.28680 1.54630 0.86700 13.27710 5.70110 0.32390 32.90890 0.25080 'International Tables Volume C Table 6.1.1.4 (pp. 500-502)' 'Brennan, Cowan, Rev. Sci. Instrum., 1992, 63, 850'
P 0.29730 0.43501 6.43450 4.17910 1.78000 1.49080 1.90670 27.15700 0.52600 68.16450 1.11490 'International Tables Volume C Table 6.1.1.4 (pp. 500-502)' 'Brennan, Cowan, Rev. Sci. Instrum., 1992, 63, 850'
S 0.33376 0.55840 6.90530 5.20340 1.43790 1.58630 1.46790 22.21510 0.25360 56.17200 0.86690 'International Tables Volume C Table 6.1.1.4 (pp. 500-502)' 'Brennan, Cowan, Rev. Sci. Instrum., 1992, 63, 850'

loop_
_exptl_crystal_face_index_h
_exptl_crystal_face_index_k
_exptl_crystal_face_index_l
_exptl_crystal_face_perp_dist
-3 -7 -5 0.0242
-5 -6 -5 0.0168
5 7 1 0.0177
1 4 -12 0.0186
2 -4 11 0.0218
0 8 6 0.0298
-1 -9 2 0.0254
3 8 2 0.0213
-1 -4 12 0.0224
8 0 -3 0.0307
-8 1 0 0.0317
7 4 1 0.0132
7 -3 -6 0.0407
-4 6 -5 0.0119
-4 -1 12 0.0310

loop_
_geom_angle_atom_site_label_1
_geom_angle_atom_site_label_2
_geom_angle_atom_site_label_3
_geom_angle
_geom_angle_site_symmetry_1
_geom_angle_site_symmetry_3
_geom_angle_publ_flag
O2 S1 O1 114.38(9) . . ?
O3 S1 O1 116.56(9) . . ?
O3 S1 O2 114.42(9) . . ?
C33 S1 O1 102.65(9) . . ?
C33 S1 O2 102.83(9) . . ?
C33 S1 O3 103.42(10) . . ?
N1 P1 P2 93.02(5) . . ?
N2 P2 P1 93.27(5) . . ?
C1 N1 P1 120.20(11) . . ?
C21 N1 P1 116.42(11) . . ?
C21 N1 C1 123.36(14) . . ?
C1 N2 P2 119.77(12) . . ?
C9 N2 P2 116.75(11) . . ?
C9 N2 C1 123.38(14) . . ?
C3 C2 C1 119.62(16) . . ?
C7 C2 C1 120.40(16) . . ?
C7 C2 C3 119.95(16) . . ?
C30 C22 C21 124.29(15) . . ?
C23 C22 C21 116.47(16) . . ?
C23 C22 C30 119.16(16) . . ?
N2 C1 N1 113.69(15) . . ?
C2 C1 N1 122.26(14) . . ?
C2 C1 N2 124.06(15) . . ?
C27 C26 C21 123.98(15) . . ?
C25 C26 C21 117.02(16) . . ?
C25 C26 C27 119.00(16) . . ?
C22 C21 N1 118.37(15) . . ?
C26 C21 N1 117.56(15) . . ?
C26 C21 C22 123.83(15) . . ?
C11 C10 C9 116.60(17) . . ?
C18 C10 C9 123.44(16) . . ?
C18 C10 C11 119.95(16) . . ?
C28 C27 C26 112.28(14) . . ?
C29 C27 C26 110.30(15) . . ?
C29 C27 C28 109.81(15) . . ?
H27 C27 C26 108.10(9) . . ?
H27 C27 C28 108.10(10) . . ?
H27 C27 C29 108.10(10) . . ?
C15 C14 C9 123.71(16) . . ?
C13 C14 C9 116.80(17) . . ?
C13 C14 C15 119.46(17) . . ?
C6 C5 C4 119.03(17) . . ?
C8 C5 C4 120.95(18) . . ?
C8 C5 C6 120.02(18) . . ?
C4 C3 C2 119.72(18) . . ?
H3 C3 C2 120.14(11) . . ?
H3 C3 C4 120.14(11) . . ?
C6 C7 C2 119.75(17) . . ?
H7 C7 C2 120.13(10) . . ?
H7 C7 C6 120.13(11) . . ?
C10 C9 N2 117.40(15) . . ?
C14 C9 N2 118.80(15) . . ?
C14 C9 C10 123.55(16) . . ?
C24 C25 C26 120.70(17) . . ?
H25 C25 C26 119.65(11) . . ?
H25 C25 C24 119.65(11) . . ?
C12 C11 C10 121.46(18) . . ?
H11 C11 C10 119.27(11) . . ?
H11 C11 C12 119.27(11) . . ?
C19 C18 C10 110.35(15) . . ?
C20 C18 C10 111.91(16) . . ?
C20 C18 C19 109.94(16) . . ?
H18 C18 C10 108.18(9) . . ?
H18 C18 C19 108.18(11) . . ?
H18 C18 C20 108.18(11) . . ?
C31 C30 C22 111.66(15) . . ?
C32 C30 C22 109.19(15) . . ?
C32 C30 C31 111.12(16) . . ?
H30 C30 C22 108.26(9) . . ?
H30 C30 C31 108.26(11) . . ?
H30 C30 C32 108.26(10) . . ?
C24 C23 C22 121.28(17) . . ?
H23 C23 C22 119.36(11) . . ?
H23 C23 C24 119.36(11) . . ?
C3 C4 C5 120.76(18) . . ?
H4 C4 C5 119.62(11) . . ?
H4 C4 C3 119.62(11) . . ?
C23 C24 C25 120.69(17) . . ?
H24 C24 C25 119.66(11) . . ?
H24 C24 C23 119.66(11) . . ?
H28a C28 C27 109.5 . . ?
H28b C28 C27 109.5 . . ?
H28b C28 H28a 109.5 . . ?
H28c C28 C27 109.5 . . ?
H28c C28 H28a 109.5 . . ?
H28c C28 H28b 109.5 . . ?
C16 C15 C14 109.94(15) . . ?
C17 C15 C14 111.63(16) . . ?
C17 C15 C16 111.42(17) . . ?
H15 C15 C14 107.90(10) . . ?
H15 C15 C16 107.90(11) . . ?
H15 C15 C17 107.90(11) . . ?
C7 C6 C5 120.70(18) . . ?
H6 C6 C5 119.65(11) . . ?
H6 C6 C7 119.65(11) . . ?
C12 C13 C14 121.28(18) . . ?
H13 C13 C14 119.36(11) . . ?
H13 C13 C12 119.36(11) . . ?
C13 C12 C11 120.29(18) . . ?
H12 C12 C11 119.85(11) . . ?
H12 C12 C13 119.85(11) . . ?
H29a C29 C27 109.5 . . ?
H29b C29 C27 109.5 . . ?
H29b C29 H29a 109.5 . . ?
H29c C29 C27 109.5 . . ?
H29c C29 H29a 109.5 . . ?
H29c C29 H29b 109.5 . . ?
H19a C19 C18 109.5 . . ?
H19b C19 C18 109.5 . . ?
H19b C19 H19a 109.5 . . ?
H19c C19 C18 109.5 . . ?
H19c C19 H19a 109.5 . . ?
H19c C19 H19b 109.5 . . ?
H31a C31 C30 109.5 . . ?
H31b C31 C30 109.5 . . ?
H31b C31 H31a 109.5 . . ?
H31c C31 C30 109.5 . . ?
H31c C31 H31a 109.5 . . ?
H31c C31 H31b 109.5 . . ?
H32a C32 C30 109.5 . . ?
H32b C32 C30 109.5 . . ?
H32b C32 H32a 109.5 . . ?
H32c C32 C30 109.5 . . ?
H32c C32 H32a 109.5 . . ?
H32c C32 H32b 109.5 . . ?
H8a C8 C5 109.5 . . ?
H8b C8 C5 109.5 . . ?
H8b C8 H8a 109.5 . . ?
H8c C8 C5 109.5 . . ?
H8c C8 H8a 109.5 . . ?
H8c C8 H8b 109.5 . . ?
F1 C33 S1 112.54(14) . . ?
F3 C33 S1 111.02(14) . . ?
F3 C33 F1 107.34(18) . . ?
F2 C33 S1 111.15(15) . . ?
F2 C33 F1 107.66(17) . . ?
F2 C33 F3 106.86(17) . . ?
H16a C16 C15 109.5 . . ?
H16b C16 C15 109.5 . . ?
H16b C16 H16a 109.5 . . ?
H16c C16 C15 109.5 . . ?
H16c C16 H16a 109.5 . . ?
H16c C16 H16b 109.5 . . ?
H20a C20 C18 109.5 . . ?
H20b C20 C18 109.5 . . ?
H20b C20 H20a 109.5 . . ?
H20c C20 C18 109.5 . . ?
H20c C20 H20a 109.5 . . ?
H20c C20 H20b 109.5 . . ?
H17a C17 C15 109.5 . . ?
H17b C17 C15 109.5 . . ?
H17b C17 H17a 109.5 . . ?
H17c C17 C15 109.5 . . ?
H17c C17 H17a 109.5 . . ?
H17c C17 H17b 109.5 . . ?

loop_
_geom_bond_atom_site_label_1
_geom_bond_atom_site_label_2
_geom_bond_distance
_geom_bond_site_symmetry_2
_geom_bond_publ_flag
S1 O1 1.4381(14) . ?
S1 O2 1.4464(14) . ?
S1 O3 1.4323(14) . ?
S1 C33 1.827(2) . ?
P1 P2 2.0568(6) . ?
P1 N1 1.7409(14) . ?
P2 N2 1.7419(15) . ?
F1 C33 1.327(2) . ?
F3 C33 1.341(3) . ?
F2 C33 1.335(2) . ?
N1 C1 1.340(2) . ?
N1 C21 1.470(2) . ?
N2 C1 1.345(2) . ?
N2 C9 1.466(2) . ?
C2 C1 1.476(2) . ?
C2 C3 1.392(2) . ?
C2 C7 1.392(2) . ?
C22 C21 1.399(2) . ?
C22 C30 1.518(2) . ?
C22 C23 1.397(2) . ?
C26 C21 1.397(2) . ?
C26 C27 1.521(2) . ?
C26 C25 1.396(2) . ?
C10 C9 1.407(2) . ?
C10 C11 1.394(3) . ?
C10 C18 1.521(3) . ?
C27 C28 1.530(2) . ?
C27 C29 1.533(2) . ?
C27 H27 1.0000 . ?
C14 C9 1.397(2) . ?
C14 C15 1.521(2) . ?
C14 C13 1.395(3) . ?
C5 C4 1.390(3) . ?
C5 C6 1.393(3) . ?
C5 C8 1.507(2) . ?
C3 C4 1.387(2) . ?
C3 H3 0.9500 . ?
C7 C6 1.386(3) . ?
C7 H7 0.9500 . ?
C25 C24 1.384(3) . ?
C25 H25 0.9500 . ?
C11 C12 1.378(3) . ?
C11 H11 0.9500 . ?
C18 C19 1.535(3) . ?
C18 C20 1.532(3) . ?
C18 H18 1.0000 . ?
C30 C31 1.532(3) . ?
C30 C32 1.531(3) . ?
C30 H30 1.0000 . ?
C23 C24 1.379(3) . ?
C23 H23 0.9500 . ?
C4 H4 0.9500 . ?
C24 H24 0.9500 . ?
C28 H28a 0.9800 . ?
C28 H28b 0.9800 . ?
C28 H28c 0.9800 . ?
C15 C16 1.530(3) . ?
C15 C17 1.531(3) . ?
C15 H15 1.0000 . ?
C6 H6 0.9500 . ?
C13 C12 1.384(3) . ?
C13 H13 0.9500 . ?
C12 H12 0.9500 . ?
C29 H29a 0.9800 . ?
C29 H29b 0.9800 . ?
C29 H29c 0.9800 . ?
C19 H19a 0.9800 . ?
C19 H19b 0.9800 . ?
C19 H19c 0.9800 . ?
C31 H31a 0.9800 . ?
C31 H31b 0.9800 . ?
C31 H31c 0.9800 . ?
C32 H32a 0.9800 . ?
C32 H32b 0.9800 . ?
C32 H32c 0.9800 . ?
C8 H8a 0.9800 . ?
C8 H8b 0.9800 . ?
C8 H8c 0.9800 . ?
C16 H16a 0.9800 . ?
C16 H16b 0.9800 . ?
C16 H16c 0.9800 . ?
C20 H20a 0.9800 . ?
C20 H20b 0.9800 . ?
C20 H20c 0.9800 . ?
C17 H17a 0.9800 . ?
C17 H17b 0.9800 . ?
C17 H17c 0.9800 . ?

loop_
_geom_torsion_atom_site_label_1
_geom_torsion_atom_site_label_2
_geom_torsion_atom_site_label_3
_geom_torsion_atom_site_label_4
_geom_torsion
_geom_torsion_site_symmetry_1
_geom_torsion_site_symmetry_2
_geom_torsion_site_symmetry_3
_geom_torsion_site_symmetry_4
_geom_torsion_publ_flag
P1 P2 N2 C1 2.39(10) . . . . ?
P1 P2 N2 C9 178.99(9) . . . . ?
P1 N1 C1 N2 1.26(13) . . . . ?
P1 N1 C1 C2 -178.64(12) . . . . ?
P1 N1 C21 C22 -102.98(13) . . . . ?
P1 N1 C21 C26 71.60(13) . . . . ?
P2 P1 N1 C1 0.29(10) . . . . ?
P2 P1 N1 C21 178.71(9) . . . . ?
P2 N2 C1 N1 -2.58(13) . . . . ?
P2 N2 C1 C2 177.31(12) . . . . ?
P2 N2 C9 C10 79.27(13) . . . . ?
P2 N2 C9 C14 -95.17(13) . . . . ?
F1 C33 S1 O1 -178.43(15) . . . . ?
F1 C33 S1 O2 62.56(17) . . . . ?
F1 C33 S1 O3 -56.79(17) . . . . ?
F3 C33 S1 O1 61.22(15) . . . . ?
F3 C33 S1 O2 -57.78(16) . . . . ?
F3 C33 S1 O3 -177.13(14) . . . . ?
O1 S1 C33 F2 -57.58(11) . . . . ?
F2 C33 S1 O2 -176.59(14) . . . . ?
F2 C33 S1 O3 64.06(16) . . . . ?
N1 C1 N2 C9 -178.94(14) . . . . ?
N1 C1 C2 C3 57.91(19) . . . . ?
N1 C1 C2 C7 -119.91(18) . . . . ?
N1 C21 C22 C30 -2.06(19) . . . . ?
N1 C21 C22 C23 174.56(15) . . . . ?
N1 C21 C26 C27 5.71(18) . . . . ?
N1 C21 C26 C25 -173.46(15) . . . . ?
N2 C1 N1 C21 -177.05(13) . . . . ?
N2 C1 C2 C3 -121.98(18) . . . . ?
N2 C1 C2 C7 60.20(19) . . . . ?
N2 C9 C10 C11 -172.75(15) . . . . ?
N2 C9 C10 C18 5.87(18) . . . . ?
N2 C9 C14 C15 -5.02(18) . . . . ?
N2 C9 C14 C13 173.06(15) . . . . ?
C2 C1 N1 C21 3.1(2) . . . . ?
C2 C1 N2 C9 1.0(2) . . . . ?
C2 C3 C4 C5 1.6(2) . . . . ?
C2 C7 C6 C5 1.4(2) . . . . ?
C22 C21 N1 C1 75.39(18) . . . . ?
C22 C21 C26 C27 179.96(16) . . . . ?
C22 C21 C26 C25 0.8(2) . . . . ?
C22 C23 C24 C25 1.2(2) . . . . ?
C1 N1 C21 C26 -110.04(17) . . . . ?
C1 N2 C9 C10 -104.27(17) . . . . ?
C1 N2 C9 C14 81.29(18) . . . . ?
C1 C2 C3 C4 -176.62(17) . . . . ?
C1 C2 C7 C6 175.13(17) . . . . ?
C26 C21 C22 C30 -176.26(16) . . . . ?
C26 C21 C22 C23 0.4(2) . . . . ?
C26 C25 C24 C23 -0.0(2) . . . . ?
C21 C22 C30 C31 -131.27(19) . . . . ?
C21 C22 C30 C32 105.45(19) . . . . ?
C21 C22 C23 C24 -1.4(2) . . . . ?
C21 C26 C27 C28 125.05(18) . . . . ?
C21 C26 C27 C29 -112.11(18) . . . . ?
C21 C26 C25 C24 -0.96(19) . . . . ?
C10 C9 C14 C15 -179.09(16) . . . . ?
C10 C9 C14 C13 -1.0(2) . . . . ?
C10 C11 C12 C13 -1.2(2) . . . . ?
C27 C26 C25 C24 179.83(16) . . . . ?
C14 C9 C10 C11 1.4(2) . . . . ?
C14 C9 C10 C18 -179.99(16) . . . . ?
C14 C13 C12 C11 1.6(2) . . . . ?
C3 C2 C7 C6 -2.7(2) . . . . ?
C3 C4 C5 C6 -2.9(2) . . . . ?
C3 C4 C5 C8 176.78(18) . . . . ?
C7 C2 C3 C4 1.2(2) . . . . ?
C7 C6 C5 C4 1.4(2) . . . . ?
C7 C6 C5 C8 -178.28(18) . . . . ?
C9 C10 C11 C12 -0.24(19) . . . . ?
C9 C10 C18 C19 -105.05(18) . . . . ?
C9 C10 C18 C20 132.18(18) . . . . ?
C9 C14 C15 C16 111.74(19) . . . . ?
C9 C14 C15 C17 -124.08(19) . . . . ?
C9 C14 C13 C12 -0.5(2) . . . . ?
C25 C26 C27 C28 -55.79(18) . . . . ?
C25 C26 C27 C29 67.04(17) . . . . ?
C11 C10 C18 C19 73.52(18) . . . . ?
C11 C10 C18 C20 -49.24(19) . . . . ?
C18 C10 C11 C12 -178.92(17) . . . . ?
C30 C22 C23 C24 175.42(17) . . . . ?
C23 C22 C30 C31 52.20(19) . . . . ?
C23 C22 C30 C32 -71.08(18) . . . . ?
C15 C14 C13 C12 177.63(17) . . . . ?
C13 C14 C15 C16 -66.30(19) . . . . ?
C13 C14 C15 C17 57.88(19) . . . . ?

loop_
_exptl_oxdiff_crystal_face_indexfrac_h
_exptl_oxdiff_crystal_face_indexfrac_k
_exptl_oxdiff_crystal_face_indexfrac_l
_exptl_oxdiff_crystal_face_x
_exptl_oxdiff_crystal_face_y
_exptl_oxdiff_crystal_face_z
-2.7996 -7.2255 -5.4500 -0.3322 -0.9431 -0.0091
-4.9037 -5.8180 -4.5250 -0.0245 -0.9997 -0.0093
5.0061 6.7769 0.5642 0.0247 0.9454 0.3250
1.1202 4.0495 -11.7358 0.0103 -0.0023 0.9999
1.6020 -4.1442 10.8923 -0.2812 0.2097 -0.9365
0.4006 7.8551 6.0489 0.6074 0.7943 -0.0095
-1.0454 -8.7499 1.9953 -0.4928 -0.6482 -0.5804
3.0077 7.9673 2.3843 0.3204 0.9126 0.2540
-1.2684 -4.0129 11.7542 0.0062 -0.0077 -1.0000
7.8208 -0.0715 -3.0373 -0.7729 0.5898 0.2339
-7.7464 1.0648 0.1830 0.7943 -0.6074 0.0089
6.6205 4.3718 1.4497 -0.2817 0.9476 0.1507
6.5877 -3.4940 -6.4212 -0.9507 0.1247 0.2840
-4.3769 6.2950 -4.7152 0.7807 -0.0988 0.6171
-4.4930 -0.8354 11.6541 0.5277 -0.0722 -0.8464
